data_7043794
loop_
_publ_author_name
'Hamaguchi, Tomohiko'
'Nagata, Tomoko'
'Hayami, Shinya'
'Kawata, Satoshi'
'Ando, Isao'

_publ_section_title
;
 pH-Dependent structural diversity of a 2-pyridinemethanol Cu complex and
 its relatively strong magnetic exchange coupling via hydrogen bonding.
;
_journal_name_full 'Dalton transactions (Cambridge, England : 2003)'
_journal_paper_doi 10.1039/c7dt00718c
_journal_year 2017
_chemical_formula_sum 'C12 H13 Cu F6 N2 O2 P'
_chemical_formula_weight 425.75
_space_group_crystal_system orthorhombic
_space_group_IT_number 60
_space_group_name_Hall '-P 2n 2ab'
_space_group_name_H-M_alt 'P b c n'
_symmetry_space_group_name_Hall '-P 2n 2ab'
_symmetry_space_group_name_H-M 'P b c n'
_atom_sites_solution_hydrogens mixed
_atom_sites_solution_primary direct
_atom_sites_solution_secondary difmap
_audit_creation_method SHELXL-2014/7
_audit_update_record
;
2017-02-16 deposited with the CCDC.
2017-03-28 downloaded from the CCDC.
;
_cell_angle_alpha 90
_cell_angle_beta 90
_cell_angle_gamma 90
_cell_formula_units_Z 4
_cell_length_a 8.6711(2)
_cell_length_b 19.3370(4)
_cell_length_c 8.7396(2)
_cell_measurement_reflns_used 11192
_cell_measurement_temperature 100(2)
_cell_measurement_theta_max 27.43
_cell_measurement_theta_min 3.14
_cell_volume 1465.40(6)
_computing_cell_refinement '<i>RAPID-AUTO</i> (Rigaku, 2002)'
_computing_data_collection '<i>RAPID-AUTO</i> (Rigaku, 2002)'
_computing_data_reduction '<i>RAPID-AUTO</i> (Rigaku, 2002)'
_computing_molecular_graphics
;
Yadokari-XG (Wakita, Nemoto et al., 2009) and ORTEP-3
 for Windows (Farrugia ,1997))
;
_computing_publication_material
;
Yadokari-XG (Wakita, Nemoto et al., 2009) and publCIF
(Westrip, 2010)
;
_computing_structure_refinement 'SHELXL-2014/7 (Sheldrick, 2014)'
_computing_structure_solution 'SHELXT-2014/7 (Sheldrick, 2014)'
_diffrn_ambient_temperature 100(2)
_diffrn_measured_fraction_theta_full 0.999
_diffrn_measured_fraction_theta_max 0.999
_diffrn_measurement_device_type 'Rigaku R-AXIS RAPID'
_diffrn_measurement_method \w
_diffrn_radiation_type MoK\a
_diffrn_radiation_wavelength 0.71075
_diffrn_reflns_av_R_equivalents 0.0221
_diffrn_reflns_av_unetI/netI 0.0131
_diffrn_reflns_Laue_measured_fraction_full 0.999
_diffrn_reflns_Laue_measured_fraction_max 0.999
_diffrn_reflns_limit_h_max 11
_diffrn_reflns_limit_h_min -11
_diffrn_reflns_limit_k_max 25
_diffrn_reflns_limit_k_min -25
_diffrn_reflns_limit_l_max 11
_diffrn_reflns_limit_l_min -11
_diffrn_reflns_number 13321
_diffrn_reflns_point_group_measured_fraction_full 0.999
_diffrn_reflns_point_group_measured_fraction_max 0.999
_diffrn_reflns_theta_full 25.242
_diffrn_reflns_theta_max 27.439
_diffrn_reflns_theta_min 3.142
_exptl_absorpt_coefficient_mu 1.679
_exptl_absorpt_correction_T_max 1.0000
_exptl_absorpt_correction_T_min 0.7687
_exptl_absorpt_correction_type multi-scan
_exptl_absorpt_process_details '(ABSCOR; Higashi, 1995)'
_exptl_crystal_colour purple
_exptl_crystal_density_diffrn 1.930
_exptl_crystal_description pillar
_exptl_crystal_F_000 852
_exptl_crystal_preparation ', Magnetic properties'
_exptl_crystal_recrystallization_method 'Re-crystallisation from solvent: water and acetonitrile'
_exptl_crystal_size_max 0.440
_exptl_crystal_size_mid 0.210
_exptl_crystal_size_min 0.190
_refine_diff_density_max 0.503
_refine_diff_density_min -0.510
_refine_diff_density_rms 0.100
_refine_ls_extinction_method none
_refine_ls_goodness_of_fit_ref 1.092
_refine_ls_hydrogen_treatment mixed
_refine_ls_matrix_type full
_refine_ls_number_parameters 112
_refine_ls_number_reflns 1683
_refine_ls_number_restraints 0
_refine_ls_restrained_S_all 1.092
_refine_ls_R_factor_all 0.0260
_refine_ls_R_factor_gt 0.0240
_refine_ls_shift/su_max 0.000
_refine_ls_shift/su_mean 0.000
_refine_ls_structure_factor_coef Fsqd
_refine_ls_weighting_details 'w=1/[\s^2^(Fo^2^)+(0.0426P)^2^+0.5792P] where P=(Fo^2^+2Fc^2^)/3'
_refine_ls_weighting_scheme calc
_refine_ls_wR_factor_gt 0.0672
_refine_ls_wR_factor_ref 0.0686
_reflns_Friedel_coverage 0.000
_reflns_number_gt 1547
_reflns_number_total 1683
_reflns_threshold_expression 'I > 2\s(I)'
_cod_data_source_file c7dt00718c2.cif
_cod_data_source_block Cu100k_a
_cod_database_code 7043794
_shelx_shelxl_version_number 2014/7
_shelx_space_group_comment
;
The symmetry employed for this shelxl refinement is uniquely defined
by the following loop, which should always be used as a source of
symmetry information in preference to the above space-group names.
They are only intended as comments.
;
_shelx_estimated_absorpt_t_min 0.525
_shelx_estimated_absorpt_t_max 0.741

loop_
_space_group_symop_operation_xyz
'x, y, z'
'-x+1/2, -y+1/2, z+1/2'
'x+1/2, -y+1/2, -z'
'-x, y, -z+1/2'
'-x, -y, -z'
'x-1/2, y-1/2, -z-1/2'
'-x-1/2, y-1/2, z'
'x, -y, z-1/2'

loop_
_atom_site_label
_atom_site_type_symbol
_atom_site_fract_x
_atom_site_fract_y
_atom_site_fract_z
_atom_site_U_iso_or_equiv
_atom_site_adp_type
_atom_site_occupancy
_atom_site_site_symmetry_order
_atom_site_calc_flag
_atom_site_refinement_flags_posn
_atom_site_refinement_flags_adp
_atom_site_refinement_flags_occupancy
Cu1 Cu 0.5000 0.5000 0.5000 0.01092(10) Uani 1 2 d S . P
O1 O 0.51837(11) 0.41524(5) 0.38676(11) 0.0140(2) Uani 1 1 d . . .
H1 H 0.5000 0.4206(14) 0.2500 0.021 Uiso 1 2 d S U P
N1 N 0.35268(13) 0.44682(6) 0.62298(12) 0.0127(2) Uani 1 1 d . . .
C1 C 0.45116(16) 0.35656(7) 0.45854(16) 0.0149(3) Uani 1 1 d . . .
H2 H 0.5335 0.3247 0.4927 0.018 Uiso 1 1 calc R U .
H3 H 0.3853 0.3317 0.3842 0.018 Uiso 1 1 calc R U .
C2 C 0.35519(15) 0.37852(7) 0.59446(15) 0.0131(3) Uani 1 1 d . . .
C3 C 0.27372(16) 0.33196(7) 0.68564(15) 0.0164(3) Uani 1 1 d . . .
H4 H 0.2768 0.2838 0.6645 0.020 Uiso 1 1 calc R U .
C4 C 0.18844(17) 0.35704(7) 0.80732(16) 0.0183(3) Uani 1 1 d . . .
H5 H 0.1346 0.3261 0.8727 0.022 Uiso 1 1 calc R U .
C5 C 0.18209(16) 0.42842(7) 0.83323(16) 0.0176(3) Uani 1 1 d . . .
H6 H 0.1220 0.4467 0.9146 0.021 Uiso 1 1 calc R U .
C6 C 0.26471(17) 0.47171(7) 0.73830(14) 0.0149(3) Uani 1 1 d . . .
H7 H 0.2597 0.5202 0.7543 0.018 Uiso 1 1 calc R U .
P1 P 0.0000 0.64998(3) 0.7500 0.01304(13) Uani 1 2 d S T P
F1 F -0.04873(11) 0.59119(4) 0.62901(10) 0.0232(2) Uani 1 1 d . . .
F2 F 0.17204(10) 0.65021(4) 0.68179(10) 0.0217(2) Uani 1 1 d . . .
F3 F 0.04840(11) 0.70866(4) 0.87116(10) 0.0218(2) Uani 1 1 d . . .

loop_
_atom_site_aniso_label
_atom_site_aniso_U_11
_atom_site_aniso_U_22
_atom_site_aniso_U_33
_atom_site_aniso_U_23
_atom_site_aniso_U_13
_atom_site_aniso_U_12
Cu1 0.01291(16) 0.01100(15) 0.00885(16) -0.00027(7) 0.00181(7) -0.00017(8)
O1 0.0191(5) 0.0130(4) 0.0100(5) 0.0002(4) 0.0034(3) -0.0006(4)
N1 0.0126(5) 0.0148(5) 0.0107(5) 0.0002(4) -0.0009(4) -0.0002(4)
C1 0.0198(7) 0.0123(6) 0.0126(6) 0.0011(5) 0.0021(6) 0.0007(5)
C2 0.0136(6) 0.0149(6) 0.0107(6) 0.0008(5) -0.0025(5) 0.0007(5)
C3 0.0188(6) 0.0157(6) 0.0147(6) 0.0033(5) -0.0014(5) -0.0007(5)
C4 0.0175(6) 0.0223(7) 0.0151(7) 0.0049(5) 0.0008(6) -0.0024(5)
C5 0.0144(6) 0.0246(7) 0.0137(6) -0.0012(5) 0.0021(5) -0.0009(5)
C6 0.0137(6) 0.0177(7) 0.0131(6) -0.0022(5) 0.0004(5) 0.0004(5)
P1 0.0143(3) 0.0124(2) 0.0124(3) 0.000 0.00265(16) 0.000
F1 0.0304(5) 0.0200(4) 0.0191(4) -0.0062(3) 0.0043(4) -0.0069(4)
F2 0.0162(4) 0.0263(4) 0.0228(5) 0.0000(4) 0.0066(3) 0.0003(3)
F3 0.0266(5) 0.0200(4) 0.0187(4) -0.0061(3) 0.0001(4) -0.0020(4)

loop_
_atom_type_symbol
_atom_type_description
_atom_type_scat_dispersion_real
_atom_type_scat_dispersion_imag
_atom_type_scat_source
Cu Cu 0.3201 1.2651 'International Tables Vol C Tables 4.2.6.8 and 6.1.1.4'
C C 0.0033 0.0016 'International Tables Vol C Tables 4.2.6.8 and 6.1.1.4'
N N 0.0061 0.0033 'International Tables Vol C Tables 4.2.6.8 and 6.1.1.4'
O O 0.0106 0.0060 'International Tables Vol C Tables 4.2.6.8 and 6.1.1.4'
H H 0.0000 0.0000 'International Tables Vol C Tables 4.2.6.8 and 6.1.1.4'
P P 0.1023 0.0942 'International Tables Vol C Tables 4.2.6.8 and 6.1.1.4'
F F 0.0171 0.0103 'International Tables Vol C Tables 4.2.6.8 and 6.1.1.4'

loop_
_geom_angle_atom_site_label_1
_geom_angle_atom_site_label_2
_geom_angle_atom_site_label_3
_geom_angle
_geom_angle_site_symmetry_1
_geom_angle_site_symmetry_3
O1 Cu1 O1 180.00(3) 5_666 .
O1 Cu1 N1 83.62(4) 5_666 5_666
O1 Cu1 N1 96.38(4) . 5_666
O1 Cu1 N1 96.38(4) 5_666 .
O1 Cu1 N1 83.62(4) . .
N1 Cu1 N1 180.00(5) 5_666 .
C1 O1 Cu1 114.81(8) . .
C1 O1 H1 116.7(11) . .
Cu1 O1 H1 115.2(13) . .
C2 N1 C6 119.79(12) . .
C2 N1 Cu1 113.78(9) . .
C6 N1 Cu1 126.11(9) . .
O1 C1 C2 110.40(11) . .
O1 C1 H2 109.6 . .
C2 C1 H2 109.6 . .
O1 C1 H3 109.6 . .
C2 C1 H3 109.6 . .
H2 C1 H3 108.1 . .
N1 C2 C3 121.35(12) . .
N1 C2 C1 115.50(11) . .
C3 C2 C1 123.15(12) . .
C4 C3 C2 118.93(12) . .
C4 C3 H4 120.5 . .
C2 C3 H4 120.5 . .
C3 C4 C5 119.42(13) . .
C3 C4 H5 120.3 . .
C5 C4 H5 120.3 . .
C6 C5 C4 118.73(13) . .
C6 C5 H6 120.6 . .
C4 C5 H6 120.6 . .
N1 C6 C5 121.68(13) . .
N1 C6 H7 119.2 . .
C5 C6 H7 119.2 . .
F2 P1 F2 179.69(7) 4_556 .
F2 P1 F3 89.77(5) 4_556 .
F2 P1 F3 90.00(5) . .
F2 P1 F3 90.01(5) 4_556 4_556
F2 P1 F3 89.77(5) . 4_556
F3 P1 F3 90.22(7) . 4_556
F2 P1 F1 90.11(5) 4_556 .
F2 P1 F1 90.11(5) . .
F3 P1 F1 179.87(5) . .
F3 P1 F1 89.84(5) 4_556 .
F2 P1 F1 90.11(5) 4_556 4_556
F2 P1 F1 90.11(5) . 4_556
F3 P1 F1 89.84(5) . 4_556
F3 P1 F1 179.87(5) 4_556 4_556
F1 P1 F1 90.10(7) . 4_556

loop_
_geom_bond_atom_site_label_1
_geom_bond_atom_site_label_2
_geom_bond_distance
_geom_bond_site_symmetry_2
Cu1 O1 1.9213(10) 5_666
Cu1 O1 1.9213(10) .
Cu1 N1 1.9607(11) 5_666
Cu1 N1 1.9607(11) .
O1 C1 1.4214(16) .
O1 H1 1.210(3) .
N1 C2 1.3443(16) .
N1 C6 1.3525(17) .
C1 C2 1.5113(18) .
C1 H2 0.9900 .
C1 H3 0.9900 .
C2 C3 1.3944(18) .
C3 C4 1.383(2) .
C3 H4 0.9500 .
C4 C5 1.3997(19) .
C4 H5 0.9500 .
C5 C6 1.3792(19) .
C5 H6 0.9500 .
C6 H7 0.9500 .
P1 F2 1.6065(8) 4_556
P1 F2 1.6065(8) .
P1 F3 1.6076(9) .
P1 F3 1.6077(9) 4_556
P1 F1 1.6090(9) .
P1 F1 1.6090(9) 4_556

loop_
_geom_hbond_atom_site_label_D
_geom_hbond_atom_site_label_H
_geom_hbond_atom_site_label_A
_geom_hbond_distance_DH
_geom_hbond_distance_HA
_geom_hbond_distance_DA
_geom_hbond_angle_DHA
_geom_hbond_site_symmetry_A
C1 H2 F3 0.99 2.54 3.3326(15) 136.7 6_657
C1 H3 F2 0.99 2.58 3.4242(17) 142.8 8_565
C3 H4 F2 0.95 2.63 3.5460(16) 163.4 7_655
C5 H6 F1 0.95 2.50 3.2912(16) 141.1 8_566
C6 H7 O1 0.95 2.60 3.0841(17) 111.7 5_666
C6 H7 F1 0.95 2.50 3.1922(16) 129.4 4_556
C1 H2 F3 0.99 2.54 3.3326(15) 136.7 6_657

loop_
_geom_torsion_atom_site_label_1
_geom_torsion_atom_site_label_2
_geom_torsion_atom_site_label_3
_geom_torsion_atom_site_label_4
_geom_torsion
Cu1 O1 C1 C2 10.55(14)
C6 N1 C2 C3 -2.76(19)
Cu1 N1 C2 C3 171.11(10)
C6 N1 C2 C1 177.20(12)
Cu1 N1 C2 C1 -8.93(14)
O1 C1 C2 N1 -0.87(16)
O1 C1 C2 C3 179.09(12)
N1 C2 C3 C4 0.2(2)
C1 C2 C3 C4 -179.71(13)
C2 C3 C4 C5 1.9(2)
C3 C4 C5 C6 -1.6(2)
C2 N1 C6 C5 3.1(2)
Cu1 N1 C6 C5 -169.94(10)
C4 C5 C6 N1 -0.9(2)
